data_7708661
loop_
_publ_author_name
'Kote, Basvaraj S.'
'Kunchur, Harish S.'
'Radhakrishna, Latchupatula'
'Pandey, Madhusudan Kumar'
'Balakrishna, Maravanji Shivaramaiah'

_publ_section_title
;
 Group 11 metal complexes of a dinucleating triazole appended
 bisphosphine,
 1,4-bis(5-(diisopropylphosphaneyl)-1-phenyl-1H-1,2,3-triazol-4-yl)benzene
;
_journal_name_full 'Dalton Transactions'
_journal_paper_doi 10.1039/D1DT02803K
_journal_year 2021
_chemical_formula_moiety
;
C34 H42 Cl0.19 Cu2 I1.81 N6 P2, 1.334(C H2 Cl2)
;
_chemical_formula_sum 'C35.33 H44.67 Cl2.86 Cu2 I1.81 N6 P2'
_chemical_formula_weight 1073.66
_space_group_crystal_system orthorhombic
_space_group_IT_number 61
_space_group_name_Hall '-P 2ac 2ab'
_space_group_name_H-M_alt 'P b c a'
_atom_sites_solution_hydrogens geom
_atom_sites_solution_primary dual
_atom_sites_solution_secondary difmap
_audit_creation_method SHELXL-2018/3
_audit_update_record
;
2021-10-26 deposited with the CCDC.	2021-10-29 downloaded from the CCDC.
;
_cell_angle_alpha 90
_cell_angle_beta 90
_cell_angle_gamma 90
_cell_formula_units_Z 8
_cell_length_a 19.0847(3)
_cell_length_b 16.9234(2)
_cell_length_c 26.5829(4)
_cell_measurement_reflns_used 69852
_cell_measurement_temperature 150(2)
_cell_measurement_theta_max 30.9360
_cell_measurement_theta_min 1.9060
_cell_volume 8585.7(2)
_computing_cell_refinement 'CrystalClear-SM Expert 2.0 r7 (Rigaku, 2011)'
_computing_data_collection 'CrystalClear-SM Expert 2.0 r7 (Rigaku, 2011)'
_computing_data_reduction 'CrysAlisPro 1.171.39.46 (Rigaku OD, 2018)'
_computing_molecular_graphics 'Olex2 1.5-alpha (Dolomanov et al., 2009)'
_computing_publication_material 'Olex2 1.5-alpha (Dolomanov et al., 2009)'
_computing_structure_refinement 'SHELXL-2018/3 (Sheldrick, 2015b)'
_computing_structure_solution 'ShelXT (Sheldrick, 2015a)'
_diffrn_ambient_temperature 150(2)
_diffrn_measured_fraction_theta_full 0.998
_diffrn_measured_fraction_theta_max 0.976
_diffrn_measurement_device_type 'Rigaku Saturn724+ (2x2 bin mode)'
_diffrn_measurement_method '\w and \f scans'
_diffrn_radiation_type MoK\a
_diffrn_radiation_wavelength 0.71073
_diffrn_reflns_av_R_equivalents 0.0888
_diffrn_reflns_av_unetI/netI 0.0369
_diffrn_reflns_Laue_measured_fraction_full 0.998
_diffrn_reflns_Laue_measured_fraction_max 0.976
_diffrn_reflns_limit_h_max 27
_diffrn_reflns_limit_h_min -27
_diffrn_reflns_limit_k_max 24
_diffrn_reflns_limit_k_min -24
_diffrn_reflns_limit_l_max 38
_diffrn_reflns_limit_l_min -37
_diffrn_reflns_number 223620
_diffrn_reflns_point_group_measured_fraction_full 0.998
_diffrn_reflns_point_group_measured_fraction_max 0.976
_diffrn_reflns_theta_full 25.242
_diffrn_reflns_theta_max 31.208
_diffrn_reflns_theta_min 3.065
_exptl_absorpt_coefficient_mu 2.579
_exptl_absorpt_correction_T_max 1.00000
_exptl_absorpt_correction_T_min 0.87958
_exptl_absorpt_correction_type multi-scan
_exptl_absorpt_process_details
;
CrysAlisPro 1.171.39.46 (Rigaku Oxford Diffraction, 2018)
Empirical absorption correction using spherical harmonics,
 implemented in SCALE3 ABSPACK scaling algorithm.
;
_exptl_crystal_colour black
_exptl_crystal_density_diffrn 1.661
_exptl_crystal_description block
_exptl_crystal_F_000 4250
_exptl_crystal_size_max 0.125
_exptl_crystal_size_mid 0.118
_exptl_crystal_size_min 0.075
_refine_diff_density_max 1.021
_refine_diff_density_min -0.905
_refine_diff_density_rms 0.119
_refine_ls_extinction_method none
_refine_ls_goodness_of_fit_ref 1.063
_refine_ls_hydrogen_treatment constr
_refine_ls_matrix_type full
_refine_ls_number_parameters 544
_refine_ls_number_reflns 13598
_refine_ls_number_restraints 699
_refine_ls_restrained_S_all 1.081
_refine_ls_R_factor_all 0.0732
_refine_ls_R_factor_gt 0.0474
_refine_ls_shift/su_max 0.001
_refine_ls_shift/su_mean 0.000
_refine_ls_structure_factor_coef Fsqd
_refine_ls_weighting_details 'w=1/[\s^2^(Fo^2^)+(0.0472P)^2^+12.8867P] where P=(Fo^2^+2Fc^2^)/3'
_refine_ls_weighting_scheme calc
_refine_ls_wR_factor_gt 0.1059
_refine_ls_wR_factor_ref 0.1167
_reflns_Friedel_coverage 0.000
_reflns_number_gt 10217
_reflns_number_total 13598
_reflns_threshold_expression 'I > 2\s(I)'
_cod_data_source_file d1dt02803k2.cif
_cod_data_source_block Compound_5
_cod_database_code 7708661
_shelx_shelxl_version_number 2018/3
_shelx_space_group_comment
;
The symmetry employed for this shelxl refinement is uniquely defined
by the following loop, which should always be used as a source of
symmetry information in preference to the above space-group names.
They are only intended as comments.
;
_shelx_estimated_absorpt_t_min 0.739
_shelx_estimated_absorpt_t_max 0.830

loop_
_space_group_symop_operation_xyz
'x, y, z'
'-x+1/2, -y, z+1/2'
'-x, y+1/2, -z+1/2'
'x+1/2, -y+1/2, -z'
'-x, -y, -z'
'x-1/2, y, -z-1/2'
'x, -y-1/2, z-1/2'
'-x-1/2, y-1/2, z'

loop_
_atom_site_label
_atom_site_type_symbol
_atom_site_fract_x
_atom_site_fract_y
_atom_site_fract_z
_atom_site_U_iso_or_equiv
_atom_site_adp_type
_atom_site_occupancy
_atom_site_site_symmetry_order
_atom_site_calc_flag
_atom_site_refinement_flags_posn
_atom_site_refinement_flags_adp
_atom_site_refinement_flags_occupancy
_atom_site_disorder_assembly
_atom_site_disorder_group
Cu1 Cu 0.45663(2) 0.49059(2) 0.32037(2) 0.03061(11) Uani 1 1 d . U . . .
Cu2 Cu 0.35464(2) 0.40042(2) 0.37237(2) 0.03239(11) Uani 1 1 d . U . . .
P1 P 0.54421(4) 0.57003(5) 0.29844(3) 0.02470(16) Uani 1 1 d . U . . .
P2 P 0.28958(5) 0.33580(5) 0.42825(3) 0.02979(18) Uani 1 1 d . U . . .
N1 N 0.56370(15) 0.70112(17) 0.42227(10) 0.0316(6) Uani 1 1 d . U . . .
N2 N 0.61225(15) 0.73454(17) 0.39429(10) 0.0327(6) Uani 1 1 d . U . . .
N3 N 0.61764(13) 0.69254(15) 0.35138(9) 0.0260(5) Uani 1 1 d . U . . .
N4 N 0.32586(14) 0.46688(16) 0.55050(10) 0.0284(5) Uani 1 1 d . U . . .
N5 N 0.28032(15) 0.41742(15) 0.56970(10) 0.0293(5) Uani 1 1 d . U . . .
N6 N 0.26453(14) 0.36355(15) 0.53406(9) 0.0269(5) Uani 1 1 d . U . . .
C1 C 0.44717(16) 0.45664(19) 0.44898(11) 0.0257(6) Uani 1 1 d . U . . .
H1A H 0.453864 0.401076 0.450615 0.031 Uiso 1 1 calc R U . . .
C2 C 0.49556(16) 0.50429(19) 0.42350(11) 0.0261(6) Uani 1 1 d . U . . .
H2A H 0.534982 0.480759 0.407630 0.031 Uiso 1 1 calc R U . . .
C3 C 0.48644(16) 0.58550(18) 0.42124(11) 0.0253(5) Uani 1 1 d . U . . .
C4 C 0.53904(16) 0.63606(18) 0.39761(11) 0.0259(5) Uani 1 1 d . U . . .
C5 C 0.57259(15) 0.63007(18) 0.35169(11) 0.0246(5) Uani 1 1 d . U . . .
C6 C 0.62587(17) 0.5234(2) 0.27533(13) 0.0324(6) Uani 1 1 d . U . . .
H6A H 0.660272 0.565803 0.266595 0.039 Uiso 1 1 calc R U . . .
C7 C 0.6565(2) 0.4724(2) 0.31711(13) 0.0398(8) Uani 1 1 d . U . . .
H7A H 0.703029 0.453659 0.307090 0.060 Uiso 1 1 calc R U . . .
H7B H 0.625733 0.427069 0.323158 0.060 Uiso 1 1 calc R U . . .
H7C H 0.660464 0.503812 0.347967 0.060 Uiso 1 1 calc R U . . .
C8 C 0.6124(2) 0.4726(3) 0.22853(14) 0.0470(9) Uani 1 1 d . U . . .
H8A H 0.654941 0.443029 0.220089 0.071 Uiso 1 1 calc R U . . .
H8B H 0.599559 0.506832 0.200252 0.071 Uiso 1 1 calc R U . . .
H8C H 0.574098 0.435580 0.235358 0.071 Uiso 1 1 calc R U . . .
C9 C 0.51774(17) 0.64800(19) 0.25325(12) 0.0303(6) Uani 1 1 d . U . . .
H9A H 0.560455 0.677283 0.241960 0.036 Uiso 1 1 calc R U . . .
C10 C 0.4815(2) 0.6119(2) 0.20714(14) 0.0453(9) Uani 1 1 d . U . . .
H10A H 0.465178 0.654322 0.184931 0.068 Uiso 1 1 calc R U . . .
H10B H 0.441413 0.580095 0.218099 0.068 Uiso 1 1 calc R U . . .
H10C H 0.514760 0.578321 0.188943 0.068 Uiso 1 1 calc R U . . .
C11 C 0.46799(18) 0.7059(2) 0.27939(14) 0.0346(7) Uani 1 1 d . U . . .
H11A H 0.450696 0.744455 0.254867 0.052 Uiso 1 1 calc R U . . .
H11B H 0.493077 0.733437 0.306337 0.052 Uiso 1 1 calc R U . . .
H11C H 0.428333 0.676722 0.293688 0.052 Uiso 1 1 calc R U . . .
C12 C 0.67226(16) 0.7157(2) 0.31700(11) 0.0279(6) Uani 1 1 d . U . . .
C13 C 0.73480(18) 0.6752(2) 0.31783(13) 0.0355(7) Uani 1 1 d . U . . .
H13A H 0.740596 0.630583 0.339143 0.043 Uiso 1 1 calc R U . . .
C14 C 0.78892(19) 0.7001(2) 0.28736(14) 0.0413(8) Uani 1 1 d . U . . .
H14A H 0.832104 0.672177 0.287208 0.050 Uiso 1 1 calc R U . . .
C15 C 0.78032(19) 0.7656(2) 0.25706(14) 0.0413(8) Uani 1 1 d . U . . .
H15A H 0.818043 0.783087 0.236571 0.050 Uiso 1 1 calc R U . . .
C16 C 0.71780(19) 0.8059(2) 0.25621(14) 0.0414(8) Uani 1 1 d . U . . .
H16A H 0.712157 0.850501 0.234900 0.050 Uiso 1 1 calc R U . . .
C17 C 0.66286(18) 0.7810(2) 0.28669(14) 0.0362(7) Uani 1 1 d . U . . .
H17A H 0.619497 0.808598 0.286645 0.043 Uiso 1 1 calc R U . . .
C18 C 0.42796(17) 0.61963(19) 0.44431(12) 0.0294(6) Uani 1 1 d . U . . .
H18A H 0.421386 0.675242 0.443012 0.035 Uiso 1 1 calc R U . . .
C19 C 0.37987(17) 0.57288(19) 0.46891(12) 0.0291(6) Uani 1 1 d . U . . .
H19A H 0.339891 0.596420 0.484038 0.035 Uiso 1 1 calc R U . . .
C20 C 0.38932(16) 0.49117(18) 0.47182(11) 0.0245(5) Uani 1 1 d . U . . .
C21 C 0.34002(16) 0.44395(18) 0.50220(11) 0.0257(5) Uani 1 1 d . U . . .
C22 C 0.30105(16) 0.37803(18) 0.49059(11) 0.0264(5) Uani 1 1 d . U . . .
C23 C 0.3101(2) 0.2297(2) 0.43478(15) 0.0420(8) Uani 1 1 d . U . . .
H23A H 0.275571 0.204684 0.458160 0.050 Uiso 1 1 calc R U . . .
C24 C 0.3076(3) 0.1874(3) 0.38379(19) 0.0609(12) Uani 1 1 d . U . . .
H24A H 0.324190 0.132958 0.387768 0.091 Uiso 1 1 calc R U . . .
H24B H 0.337657 0.215260 0.359743 0.091 Uiso 1 1 calc R U . . .
H24C H 0.259282 0.186931 0.371272 0.091 Uiso 1 1 calc R U . . .
C25 C 0.3844(3) 0.2223(2) 0.45723(16) 0.0506(10) Uani 1 1 d . U . . .
H25A H 0.396521 0.166265 0.460833 0.076 Uiso 1 1 calc R U . . .
H25B H 0.385689 0.247817 0.490299 0.076 Uiso 1 1 calc R U . . .
H25C H 0.418218 0.247953 0.434812 0.076 Uiso 1 1 calc R U . . .
C26 C 0.1928(2) 0.3450(3) 0.42107(15) 0.0450(8) Uani 1 1 d . U . . .
H26A H 0.169391 0.314172 0.448435 0.054 Uiso 1 1 calc R U . . .
C27 C 0.1684(3) 0.3139(4) 0.37080(18) 0.0638(13) Uani 1 1 d . U . . .
H27A H 0.118261 0.324633 0.366758 0.096 Uiso 1 1 calc R U . . .
H27B H 0.176556 0.256767 0.369191 0.096 Uiso 1 1 calc R U . . .
H27C H 0.194566 0.340077 0.343814 0.096 Uiso 1 1 calc R U . . .
C28 C 0.1733(2) 0.4327(3) 0.42665(19) 0.0567(11) Uani 1 1 d . U . . .
H28A H 0.122369 0.438750 0.423599 0.085 Uiso 1 1 calc R U . . .
H28B H 0.196489 0.463404 0.400227 0.085 Uiso 1 1 calc R U . . .
H28C H 0.188473 0.451796 0.459696 0.085 Uiso 1 1 calc R U . . .
C29 C 0.21370(18) 0.3047(2) 0.54758(12) 0.0325(6) Uani 1 1 d . U . . .
C30 C 0.1452(2) 0.3283(2) 0.55572(15) 0.0446(8) Uani 1 1 d . U . . .
H30A H 0.131438 0.381469 0.549708 0.054 Uiso 1 1 calc R U . . .
C31 C 0.0969(2) 0.2733(3) 0.57278(17) 0.0560(9) Uani 1 1 d . U . . .
H31A H 0.049657 0.288549 0.578448 0.067 Uiso 1 1 calc R U . . .
C32 C 0.1174(3) 0.1969(3) 0.58148(16) 0.0551(9) Uani 1 1 d . U . . .
H32A H 0.083957 0.159341 0.592909 0.066 Uiso 1 1 calc R U . . .
C33 C 0.1851(2) 0.1740(2) 0.57396(15) 0.0481(8) Uani 1 1 d . U . . .
H33A H 0.198493 0.120856 0.580289 0.058 Uiso 1 1 calc R U . . .
C34 C 0.2344(2) 0.2279(2) 0.55713(14) 0.0398(7) Uani 1 1 d . U . . .
H34A H 0.281721 0.212304 0.552217 0.048 Uiso 1 1 calc R U . . .
I1 I 0.46094(3) 0.33844(3) 0.32536(3) 0.03222(11) Uani 0.856(2) 1 d . U P A 1
I2 I 0.32447(2) 0.52651(2) 0.32245(2) 0.03309(10) Uani 0.956(2) 1 d . U P A 1
Cl2A Cl 0.3398(15) 0.5110(18) 0.3149(12) 0.03309(10) Uani 0.044(2) 1 d . U P A 2
Cl1A Cl 0.4530(9) 0.3518(9) 0.3262(7) 0.03222(11) Uani 0.144(2) 1 d . U P A 2
Cl1S Cl 0.5212(3) 0.9204(4) 0.3712(3) 0.0737(14) Uani 0.464(4) 1 d D U P B 1
Cl2S Cl 0.52133(18) 0.9600(2) 0.47257(15) 0.0861(11) Uani 0.464(4) 1 d D U P B 1
C1S C 0.5590(7) 0.9139(9) 0.4313(5) 0.0802(13) Uani 0.464(4) 1 d D U P B 1
H1SA H 0.560709 0.857520 0.441298 0.096 Uiso 0.464(4) 1 calc R U P B 1
H1SB H 0.607939 0.933064 0.429272 0.096 Uiso 0.464(4) 1 calc R U P B 1
Cl1T Cl 0.6547(2) 0.9500(3) 0.4144(3) 0.0717(14) Uani 0.304(5) 1 d D U P C 2
Cl2T Cl 0.5308(5) 0.9051(7) 0.3612(4) 0.0738(18) Uani 0.304(5) 1 d D U P C 2
C1T C 0.5767(8) 0.9079(13) 0.4161(8) 0.0765(15) Uani 0.304(5) 1 d D U P C 2
H1TA H 0.547989 0.936047 0.441366 0.092 Uiso 0.304(5) 1 calc R U P C 2
H1TB H 0.582731 0.852943 0.428084 0.092 Uiso 0.304(5) 1 calc R U P C 2
Cl3S Cl 0.65597(14) 0.98313(18) 0.35347(13) 0.0672(10) Uani 0.432(4) 1 d D U P D 3
Cl4S Cl 0.6461(3) 0.9452(2) 0.4505(2) 0.0851(12) Uani 0.432(4) 1 d D U P D 3
C2S C 0.6142(7) 0.9222(10) 0.3911(5) 0.0764(14) Uani 0.432(4) 1 d D U P D 3
H2SA H 0.624542 0.866562 0.382364 0.092 Uiso 0.432(4) 1 calc R U P D 3
H2SB H 0.562983 0.930820 0.389321 0.092 Uiso 0.432(4) 1 calc R U P D 3
Cl3T Cl 0.6114(7) 0.9473(8) 0.4561(6) 0.0765(14) Uani 0.134(4) 1 d D U P E 4
Cl4T Cl 0.5177(6) 0.9574(8) 0.3937(6) 0.0785(16) Uani 0.134(4) 1 d D U P E 4
C2T C 0.6006(15) 0.931(4) 0.3947(10) 0.0764(15) Uani 0.134(4) 1 d D U P E 4
H2TA H 0.630566 0.964869 0.373520 0.092 Uiso 0.134(4) 1 calc R U P E 4
H2TB H 0.607374 0.874495 0.385531 0.092 Uiso 0.134(4) 1 calc R U P E 4

loop_
_atom_site_aniso_label
_atom_site_aniso_U_11
_atom_site_aniso_U_22
_atom_site_aniso_U_33
_atom_site_aniso_U_23
_atom_site_aniso_U_13
_atom_site_aniso_U_12
Cu1 0.0256(2) 0.0286(2) 0.0376(2) -0.00304(16) -0.00072(16) -0.00389(15)
Cu2 0.0369(2) 0.0309(2) 0.0294(2) 0.00036(16) 0.00251(17) 0.00115(17)
P1 0.0225(4) 0.0265(4) 0.0251(4) -0.0033(3) -0.0004(3) -0.0006(3)
P2 0.0306(4) 0.0286(4) 0.0302(4) -0.0034(3) -0.0035(3) -0.0060(3)
N1 0.0335(13) 0.0309(13) 0.0304(12) -0.0072(10) 0.0059(10) -0.0109(11)
N2 0.0319(13) 0.0326(13) 0.0337(13) -0.0055(11) 0.0050(11) -0.0102(11)
N3 0.0228(11) 0.0276(12) 0.0276(11) -0.0008(9) 0.0022(9) -0.0051(9)
N4 0.0303(13) 0.0264(12) 0.0286(12) 0.0000(10) 0.0027(10) -0.0052(10)
N5 0.0341(13) 0.0263(12) 0.0276(12) -0.0013(10) 0.0019(10) -0.0078(10)
N6 0.0274(12) 0.0250(11) 0.0285(11) 0.0010(9) 0.0011(10) -0.0060(9)
C1 0.0258(13) 0.0259(13) 0.0255(13) -0.0022(11) -0.0030(11) -0.0037(11)
C2 0.0226(13) 0.0296(13) 0.0261(13) -0.0019(11) -0.0016(11) -0.0039(11)
C3 0.0239(12) 0.0287(13) 0.0234(12) -0.0029(10) -0.0007(10) -0.0060(10)
C4 0.0244(12) 0.0256(13) 0.0278(13) -0.0037(10) 0.0004(10) -0.0045(10)
C5 0.0219(12) 0.0252(13) 0.0266(12) -0.0023(10) -0.0004(10) -0.0026(10)
C6 0.0261(14) 0.0365(16) 0.0346(15) -0.0050(12) 0.0017(12) 0.0029(12)
C7 0.0329(17) 0.048(2) 0.0385(18) -0.0065(15) -0.0042(14) 0.0141(15)
C8 0.044(2) 0.060(2) 0.0376(18) -0.0184(17) 0.0002(16) 0.0105(18)
C9 0.0279(14) 0.0314(15) 0.0316(14) 0.0020(11) -0.0022(12) -0.0004(12)
C10 0.051(2) 0.047(2) 0.0378(18) -0.0046(15) -0.0149(16) 0.0070(18)
C11 0.0289(16) 0.0330(17) 0.0420(18) -0.0003(13) -0.0039(14) 0.0032(13)
C12 0.0220(12) 0.0330(14) 0.0286(13) -0.0004(11) 0.0033(10) -0.0059(11)
C13 0.0269(14) 0.0405(17) 0.0392(16) 0.0098(13) 0.0056(12) 0.0001(13)
C14 0.0278(15) 0.0497(19) 0.0465(18) 0.0099(15) 0.0083(14) 0.0018(14)
C15 0.0299(15) 0.054(2) 0.0397(17) 0.0120(15) 0.0062(13) -0.0072(14)
C16 0.0330(16) 0.0491(19) 0.0420(17) 0.0193(15) -0.0005(14) -0.0051(14)
C17 0.0274(14) 0.0406(17) 0.0408(16) 0.0077(13) -0.0010(13) -0.0028(13)
C18 0.0311(14) 0.0258(13) 0.0313(14) -0.0024(11) 0.0039(12) -0.0032(11)
C19 0.0287(14) 0.0274(13) 0.0313(14) -0.0022(11) 0.0047(12) -0.0022(11)
C20 0.0255(12) 0.0243(12) 0.0238(12) -0.0019(10) -0.0017(10) -0.0057(10)
C21 0.0256(13) 0.0243(12) 0.0273(13) 0.0001(10) -0.0001(10) -0.0035(10)
C22 0.0261(13) 0.0255(13) 0.0277(12) -0.0012(10) 0.0017(10) -0.0029(11)
C23 0.0543(19) 0.0264(14) 0.0453(18) -0.0020(13) -0.0022(16) -0.0089(14)
C24 0.074(3) 0.040(2) 0.069(3) -0.024(2) -0.010(2) -0.006(2)
C25 0.068(3) 0.0342(19) 0.050(2) -0.0029(16) -0.0117(19) 0.0120(18)
C26 0.0333(15) 0.056(2) 0.0452(18) -0.0046(16) -0.0044(14) -0.0090(15)
C27 0.051(2) 0.088(3) 0.052(2) -0.010(2) -0.018(2) -0.007(2)
C28 0.0328(19) 0.067(3) 0.070(3) -0.011(2) -0.0074(19) 0.0093(18)
C29 0.0348(14) 0.0316(14) 0.0312(14) 0.0018(12) 0.0003(12) -0.0133(12)
C30 0.0395(16) 0.0427(17) 0.0516(19) -0.0041(15) 0.0128(16) -0.0115(14)
C31 0.0481(19) 0.058(2) 0.062(2) -0.0059(18) 0.0208(18) -0.0207(17)
C32 0.062(2) 0.0528(19) 0.051(2) -0.0010(17) 0.0120(18) -0.0306(18)
C33 0.063(2) 0.0380(17) 0.0434(18) 0.0051(15) -0.0057(17) -0.0228(15)
C34 0.0451(17) 0.0347(15) 0.0395(16) 0.0052(13) -0.0074(14) -0.0139(13)
I1 0.0316(2) 0.0263(2) 0.03878(15) -0.00810(18) -0.00128(14) 0.00391(14)
I2 0.02533(15) 0.03155(16) 0.04238(17) 0.00427(10) 0.00002(10) 0.00306(9)
Cl2A 0.02533(15) 0.03155(16) 0.04238(17) 0.00427(10) 0.00002(10) 0.00306(9)
Cl1A 0.0316(2) 0.0263(2) 0.03878(15) -0.00810(18) -0.00128(14) 0.00391(14)
Cl1S 0.0374(18) 0.064(3) 0.120(3) 0.016(2) 0.005(2) 0.0215(18)
Cl2S 0.0661(18) 0.0700(18) 0.122(2) -0.0180(16) -0.0164(17) 0.0153(14)
C1S 0.055(2) 0.064(2) 0.122(3) 0.002(2) 0.001(2) 0.008(2)
Cl1T 0.0330(17) 0.051(2) 0.131(3) -0.023(2) 0.000(2) -0.0023(15)
Cl2T 0.042(3) 0.057(3) 0.122(4) 0.000(3) -0.003(3) 0.019(2)
C1T 0.048(2) 0.060(3) 0.122(3) 0.002(3) 0.001(2) 0.006(2)
Cl3S 0.0406(14) 0.0592(17) 0.102(2) -0.0007(14) 0.0027(14) -0.0043(11)
Cl4S 0.074(2) 0.0462(16) 0.135(3) 0.014(2) -0.014(3) -0.0052(17)
C2S 0.050(2) 0.059(3) 0.120(3) 0.003(2) 0.002(2) 0.006(2)
Cl3T 0.055(2) 0.058(2) 0.116(3) -0.002(2) 0.004(2) 0.008(2)
Cl4T 0.047(3) 0.065(3) 0.123(3) 0.005(3) 0.004(3) 0.010(3)
C2T 0.049(2) 0.060(3) 0.120(3) 0.002(2) 0.001(3) 0.007(2)

loop_
_atom_type_symbol
_atom_type_description
_atom_type_scat_dispersion_real
_atom_type_scat_dispersion_imag
_atom_type_scat_source
C C 0.0033 0.0016 'International Tables Vol C Tables 4.2.6.8 and 6.1.1.4'
H H 0.0000 0.0000 'International Tables Vol C Tables 4.2.6.8 and 6.1.1.4'
N N 0.0061 0.0033 'International Tables Vol C Tables 4.2.6.8 and 6.1.1.4'
P P 0.1023 0.0942 'International Tables Vol C Tables 4.2.6.8 and 6.1.1.4'
Cu Cu 0.3201 1.2651 'International Tables Vol C Tables 4.2.6.8 and 6.1.1.4'
I I -0.4742 1.8119 'International Tables Vol C Tables 4.2.6.8 and 6.1.1.4'
Cl Cl 0.1484 0.1585 'International Tables Vol C Tables 4.2.6.8 and 6.1.1.4'

loop_
_geom_angle_atom_site_label_1
_geom_angle_atom_site_label_2
_geom_angle_atom_site_label_3
_geom_angle
_geom_angle_site_symmetry_1
_geom_angle_site_symmetry_3
_geom_angle_publ_flag
P1 Cu1 Cl2A 129.2(8) . . ?
P1 Cu1 Cl1A 130.0(4) . . ?
Cl2A Cu1 Cl1A 97.3(9) . . ?
P1 Cu1 I1 126.39(3) . . ?
P1 Cu1 I2 126.49(3) . . ?
I1 Cu1 I2 105.29(2) . . ?
P1 Cu1 Cu2 165.99(3) . . ?
Cl2A Cu1 Cu2 55.7(8) . . ?
Cl1A Cu1 Cu2 53.9(4) . . ?
I1 Cu1 Cu2 57.262(18) . . ?
I2 Cu1 Cu2 56.501(14) . . ?
P2 Cu2 Cl1A 127.8(4) . . ?
P2 Cu2 Cl2A 137.2(7) . . ?
Cl1A Cu2 Cl2A 91.9(8) . . ?
P2 Cu2 I2 128.77(3) . . ?
P2 Cu2 I1 123.90(3) . . ?
I2 Cu2 I1 105.10(2) . . ?
P2 Cu2 Cu1 167.01(3) . . ?
Cl1A Cu2 Cu1 52.8(4) . . ?
Cl2A Cu2 Cu1 50.1(7) . . ?
I2 Cu2 Cu1 57.077(14) . . ?
I1 Cu2 Cu1 56.461(18) . . ?
C5 P1 C6 104.17(15) . . ?
C5 P1 C9 100.79(14) . . ?
C6 P1 C9 108.51(16) . . ?
C5 P1 Cu1 110.89(10) . . ?
C6 P1 Cu1 117.52(12) . . ?
C9 P1 Cu1 113.29(11) . . ?
C22 P2 C23 105.73(16) . . ?
C22 P2 C26 100.36(16) . . ?
C23 P2 C26 107.52(19) . . ?
C22 P2 Cu2 110.39(10) . . ?
C23 P2 Cu2 115.01(14) . . ?
C26 P2 Cu2 116.37(14) . . ?
N2 N1 C4 108.5(3) . . ?
N1 N2 N3 107.8(2) . . ?
N2 N3 C5 110.8(2) . . ?
N2 N3 C12 116.7(2) . . ?
C5 N3 C12 132.2(3) . . ?
N5 N4 C21 108.4(2) . . ?
N4 N5 N6 107.8(2) . . ?
N5 N6 C22 110.9(2) . . ?
N5 N6 C29 116.4(2) . . ?
C22 N6 C29 132.7(3) . . ?
C20 C1 C2 119.6(3) . . ?
C20 C1 H1A 120.2 . . ?
C2 C1 H1A 120.2 . . ?
C3 C2 C1 120.6(3) . . ?
C3 C2 H2A 119.7 . . ?
C1 C2 H2A 119.7 . . ?
C2 C3 C18 119.4(3) . . ?
C2 C3 C4 120.9(3) . . ?
C18 C3 C4 119.7(3) . . ?
N1 C4 C5 108.9(3) . . ?
N1 C4 C3 120.2(3) . . ?
C5 C4 C3 130.9(3) . . ?
N3 C5 C4 103.9(3) . . ?
N3 C5 P1 127.9(2) . . ?
C4 C5 P1 126.0(2) . . ?
C7 C6 C8 109.8(3) . . ?
C7 C6 P1 108.8(2) . . ?
C8 C6 P1 111.5(2) . . ?
C7 C6 H6A 108.9 . . ?
C8 C6 H6A 108.9 . . ?
P1 C6 H6A 108.9 . . ?
C6 C7 H7A 109.5 . . ?
C6 C7 H7B 109.5 . . ?
H7A C7 H7B 109.5 . . ?
C6 C7 H7C 109.5 . . ?
H7A C7 H7C 109.5 . . ?
H7B C7 H7C 109.5 . . ?
C6 C8 H8A 109.5 . . ?
C6 C8 H8B 109.5 . . ?
H8A C8 H8B 109.5 . . ?
C6 C8 H8C 109.5 . . ?
H8A C8 H8C 109.5 . . ?
H8B C8 H8C 109.5 . . ?
C11 C9 C10 109.7(3) . . ?
C11 C9 P1 109.3(2) . . ?
C10 C9 P1 110.9(2) . . ?
C11 C9 H9A 109.0 . . ?
C10 C9 H9A 109.0 . . ?
P1 C9 H9A 109.0 . . ?
C9 C10 H10A 109.5 . . ?
C9 C10 H10B 109.5 . . ?
H10A C10 H10B 109.5 . . ?
C9 C10 H10C 109.5 . . ?
H10A C10 H10C 109.5 . . ?
H10B C10 H10C 109.5 . . ?
C9 C11 H11A 109.5 . . ?
C9 C11 H11B 109.5 . . ?
H11A C11 H11B 109.5 . . ?
C9 C11 H11C 109.5 . . ?
H11A C11 H11C 109.5 . . ?
H11B C11 H11C 109.5 . . ?
C13 C12 C17 121.4(3) . . ?
C13 C12 N3 118.8(3) . . ?
C17 C12 N3 119.6(3) . . ?
C12 C13 C14 119.2(3) . . ?
C12 C13 H13A 120.4 . . ?
C14 C13 H13A 120.4 . . ?
C13 C14 C15 120.0(3) . . ?
C13 C14 H14A 120.0 . . ?
C15 C14 H14A 120.0 . . ?
C16 C15 C14 120.8(3) . . ?
C16 C15 H15A 119.6 . . ?
C14 C15 H15A 119.6 . . ?
C15 C16 C17 119.7(3) . . ?
C15 C16 H16A 120.2 . . ?
C17 C16 H16A 120.2 . . ?
C12 C17 C16 119.0(3) . . ?
C12 C17 H17A 120.5 . . ?
C16 C17 H17A 120.5 . . ?
C19 C18 C3 120.2(3) . . ?
C19 C18 H18A 119.9 . . ?
C3 C18 H18A 119.9 . . ?
C18 C19 C20 120.6(3) . . ?
C18 C19 H19A 119.7 . . ?
C20 C19 H19A 119.7 . . ?
C1 C20 C19 119.7(3) . . ?
C1 C20 C21 121.2(3) . . ?
C19 C20 C21 119.0(3) . . ?
N4 C21 C22 109.5(3) . . ?
N4 C21 C20 119.1(3) . . ?
C22 C21 C20 131.4(3) . . ?
N6 C22 C21 103.3(3) . . ?
N6 C22 P2 129.5(2) . . ?
C21 C22 P2 126.0(2) . . ?
C24 C23 C25 109.4(4) . . ?
C24 C23 P2 111.4(3) . . ?
C25 C23 P2 108.1(3) . . ?
C24 C23 H23A 109.3 . . ?
C25 C23 H23A 109.3 . . ?
P2 C23 H23A 109.3 . . ?
C23 C24 H24A 109.5 . . ?
C23 C24 H24B 109.5 . . ?
H24A C24 H24B 109.5 . . ?
C23 C24 H24C 109.5 . . ?
H24A C24 H24C 109.5 . . ?
H24B C24 H24C 109.5 . . ?
C23 C25 H25A 109.5 . . ?
C23 C25 H25B 109.5 . . ?
H25A C25 H25B 109.5 . . ?
C23 C25 H25C 109.5 . . ?
H25A C25 H25C 109.5 . . ?
H25B C25 H25C 109.5 . . ?
C27 C26 C28 110.3(4) . . ?
C27 C26 P2 111.5(3) . . ?
C28 C26 P2 108.1(3) . . ?
C27 C26 H26A 108.9 . . ?
C28 C26 H26A 108.9 . . ?
P2 C26 H26A 108.9 . . ?
C26 C27 H27A 109.5 . . ?
C26 C27 H27B 109.5 . . ?
H27A C27 H27B 109.5 . . ?
C26 C27 H27C 109.5 . . ?
H27A C27 H27C 109.5 . . ?
H27B C27 H27C 109.5 . . ?
C26 C28 H28A 109.5 . . ?
C26 C28 H28B 109.5 . . ?
H28A C28 H28B 109.5 . . ?
C26 C28 H28C 109.5 . . ?
H28A C28 H28C 109.5 . . ?
H28B C28 H28C 109.5 . . ?
C34 C29 C30 120.9(3) . . ?
C34 C29 N6 120.4(3) . . ?
C30 C29 N6 118.4(3) . . ?
C29 C30 C31 119.0(4) . . ?
C29 C30 H30A 120.5 . . ?
C31 C30 H30A 120.5 . . ?
C32 C31 C30 120.0(4) . . ?
C32 C31 H31A 120.0 . . ?
C30 C31 H31A 120.0 . . ?
C33 C32 C31 120.9(4) . . ?
C33 C32 H32A 119.6 . . ?
C31 C32 H32A 119.6 . . ?
C32 C33 C34 120.3(4) . . ?
C32 C33 H33A 119.9 . . ?
C34 C33 H33A 119.9 . . ?
C29 C34 C33 119.0(4) . . ?
C29 C34 H34A 120.5 . . ?
C33 C34 H34A 120.5 . . ?
Cu1 I1 Cu2 66.277(15) . . ?
Cu2 I2 Cu1 66.422(15) . . ?
Cu1 Cl2A Cu2 74.2(9) . . ?
Cu1 Cl1A Cu2 73.4(4) . . ?
C1S Cl2S Cl2S 171.1(7) . 5_676 ?
Cl2S C1S Cl1S 115.3(8) . . ?
Cl2S C1S H1SA 108.5 . . ?
Cl1S C1S H1SA 108.5 . . ?
Cl2S C1S H1SB 108.5 . . ?
Cl1S C1S H1SB 108.5 . . ?
H1SA C1S H1SB 107.5 . . ?
Cl1T C1T Cl2T 117.0(13) . . ?
Cl1T C1T H1TA 108.1 . . ?
Cl2T C1T H1TA 108.1 . . ?
Cl1T C1T H1TB 108.1 . . ?
Cl2T C1T H1TB 108.1 . . ?
H1TA C1T H1TB 107.3 . . ?
Cl3S C2S Cl4S 104.1(9) . . ?
Cl3S C2S H2SA 110.9 . . ?
Cl4S C2S H2SA 110.9 . . ?
Cl3S C2S H2SB 110.9 . . ?
Cl4S C2S H2SB 110.9 . . ?
H2SA C2S H2SB 109.0 . . ?
C2T Cl3T Cl4T 42.1(8) . . ?
C2T Cl4T Cl3T 42.8(8) . . ?
Cl4T C2T Cl3T 95.0(13) . . ?
Cl4T C2T H2TA 112.7 . . ?
Cl3T C2T H2TA 112.7 . . ?
Cl4T C2T H2TB 112.7 . . ?
Cl3T C2T H2TB 112.7 . . ?
H2TA C2T H2TB 110.2 . . ?

loop_
_geom_bond_atom_site_label_1
_geom_bond_atom_site_label_2
_geom_bond_distance
_geom_bond_site_symmetry_2
_geom_bond_publ_flag
Cu1 P1 2.2228(9) . ?
Cu1 Cl2A 2.26(3) . ?
Cu1 Cl1A 2.355(15) . ?
Cu1 I1 2.5797(6) . ?
Cu1 I2 2.5950(5) . ?
Cu1 Cu2 2.8334(6) . ?
Cu2 P2 2.2235(10) . ?
Cu2 Cl1A 2.388(16) . ?
Cu2 Cl2A 2.43(3) . ?
Cu2 I2 2.5780(5) . ?
Cu2 I1 2.6033(6) . ?
P1 C5 1.825(3) . ?
P1 C6 1.852(3) . ?
P1 C9 1.855(3) . ?
P2 C22 1.818(3) . ?
P2 C23 1.846(4) . ?
P2 C26 1.864(4) . ?
N1 N2 1.316(4) . ?
N1 C4 1.365(4) . ?
N2 N3 1.348(4) . ?
N3 C5 1.363(4) . ?
N3 C12 1.440(4) . ?
N4 N5 1.310(4) . ?
N4 C21 1.368(4) . ?
N5 N6 1.349(4) . ?
N6 C22 1.371(4) . ?
N6 C29 1.437(4) . ?
C1 C20 1.389(4) . ?
C1 C2 1.401(4) . ?
C1 H1A 0.9500 . ?
C2 C3 1.387(4) . ?
C2 H2A 0.9500 . ?
C3 C18 1.399(4) . ?
C3 C4 1.461(4) . ?
C4 C5 1.382(4) . ?
C6 C7 1.523(5) . ?
C6 C8 1.534(5) . ?
C6 H6A 1.0000 . ?
C7 H7A 0.9800 . ?
C7 H7B 0.9800 . ?
C7 H7C 0.9800 . ?
C8 H8A 0.9800 . ?
C8 H8B 0.9800 . ?
C8 H8C 0.9800 . ?
C9 C11 1.531(5) . ?
C9 C10 1.534(5) . ?
C9 H9A 1.0000 . ?
C10 H10A 0.9800 . ?
C10 H10B 0.9800 . ?
C10 H10C 0.9800 . ?
C11 H11A 0.9800 . ?
C11 H11B 0.9800 . ?
C11 H11C 0.9800 . ?
C12 C13 1.376(5) . ?
C12 C17 1.380(5) . ?
C13 C14 1.379(5) . ?
C13 H13A 0.9500 . ?
C14 C15 1.380(5) . ?
C14 H14A 0.9500 . ?
C15 C16 1.374(5) . ?
C15 H15A 0.9500 . ?
C16 C17 1.390(5) . ?
C16 H16A 0.9500 . ?
C17 H17A 0.9500 . ?
C18 C19 1.377(4) . ?
C18 H18A 0.9500 . ?
C19 C20 1.397(4) . ?
C19 H19A 0.9500 . ?
C20 C21 1.475(4) . ?
C21 C22 1.376(4) . ?
C23 C24 1.534(6) . ?
C23 C25 1.544(6) . ?
C23 H23A 1.0000 . ?
C24 H24A 0.9800 . ?
C24 H24B 0.9800 . ?
C24 H24C 0.9800 . ?
C25 H25A 0.9800 . ?
C25 H25B 0.9800 . ?
C25 H25C 0.9800 . ?
C26 C27 1.510(6) . ?
C26 C28 1.538(6) . ?
C26 H26A 1.0000 . ?
C27 H27A 0.9800 . ?
C27 H27B 0.9800 . ?
C27 H27C 0.9800 . ?
C28 H28A 0.9800 . ?
C28 H28B 0.9800 . ?
C28 H28C 0.9800 . ?
C29 C34 1.381(5) . ?
C29 C30 1.385(5) . ?
C30 C31 1.386(5) . ?
C30 H30A 0.9500 . ?
C31 C32 1.371(7) . ?
C31 H31A 0.9500 . ?
C32 C33 1.364(7) . ?
C32 H32A 0.9500 . ?
C33 C34 1.385(5) . ?
C33 H33A 0.9500 . ?
C34 H34A 0.9500 . ?
Cl1S C1S 1.757(13) . ?
Cl2S C1S 1.526(12) . ?
Cl2S Cl2S 2.149(7) 5_676 ?
C1S H1SA 0.9900 . ?
C1S H1SB 0.9900 . ?
Cl1T C1T 1.649(15) . ?
Cl2T C1T 1.701(16) . ?
C1T H1TA 0.9900 . ?
C1T H1TB 0.9900 . ?
Cl3S C2S 1.643(15) . ?
Cl4S C2S 1.737(13) . ?
C2S H2SA 0.9900 . ?
C2S H2SB 0.9900 . ?
Cl3T C2T 1.67(2) . ?
Cl3T Cl4T 2.443(15) . ?
Cl4T C2T 1.65(2) . ?
C2T H2TA 0.9900 . ?
C2T H2TB 0.9900 . ?

loop_
_geom_hbond_atom_site_label_D
_geom_hbond_atom_site_label_H
_geom_hbond_atom_site_label_A
_geom_hbond_distance_DH
_geom_hbond_distance_HA
_geom_hbond_distance_DA
_geom_hbond_angle_DHA
_geom_hbond_site_symmetry_A
_geom_hbond_publ_flag
C9 H9A I1^a 1.00 3.29 3.862(3) 118.2 3_655 yes
C11 H11A I1^a 0.98 3.15 3.824(4) 127.3 3_655 yes
C11 H11C I2^a 0.98 3.31 4.246(4) 159.7 . yes
C13 H13A N5 0.95 2.59 3.388(4) 142.2 5_666 yes
C24 H24B I1^a 0.98 3.27 4.185(5) 155.4 . yes
C25 H25A Cl3T^d 0.98 2.93 3.681(15) 134.0 5_666 yes
C25 H25B N1 0.98 2.66 3.595(5) 159.3 5_666 yes
C28 H28A Cl4T^d 0.98 2.81 3.771(12) 168.3 8_655 yes
C30 H30A Cl4S^c 0.95 2.95 3.836(6) 156.4 4_466 yes
C30 H30A Cl3T^d 0.95 2.93 3.865(14) 169.1 4_466 yes
C34 H34A N2 0.95 2.63 3.262(5) 124.2 5_666 yes
C1S^a H1SA^a N1 0.99 2.70 3.610(15) 153.7 . yes
C1S^a H1SA^a N2 0.99 2.62 3.348(13) 130.5 . yes
C1T^b H1TB^b N1 0.99 2.60 3.51(2) 153.3 . yes
C1T^b H1TB^b N2 0.99 2.27 3.07(2) 137.0 . yes
C2S^c H2SA^c N2 0.99 2.27 3.178(17) 152.1 . yes
C2T^d H2TB^d N2 0.99 2.38 3.33(6) 159.4 . yes

loop_
_geom_torsion_atom_site_label_1
_geom_torsion_atom_site_label_2
_geom_torsion_atom_site_label_3
_geom_torsion_atom_site_label_4
_geom_torsion
_geom_torsion_site_symmetry_1
_geom_torsion_site_symmetry_2
_geom_torsion_site_symmetry_3
_geom_torsion_site_symmetry_4
_geom_torsion_publ_flag
C4 N1 N2 N3 1.5(4) . . . . ?
N1 N2 N3 C5 -0.9(4) . . . . ?
N1 N2 N3 C12 -175.1(3) . . . . ?
C21 N4 N5 N6 -0.7(3) . . . . ?
N4 N5 N6 C22 0.3(4) . . . . ?
N4 N5 N6 C29 -178.6(3) . . . . ?
C20 C1 C2 C3 0.5(4) . . . . ?
C1 C2 C3 C18 -0.6(5) . . . . ?
C1 C2 C3 C4 175.9(3) . . . . ?
N2 N1 C4 C5 -1.6(4) . . . . ?
N2 N1 C4 C3 177.4(3) . . . . ?
C2 C3 C4 N1 -130.0(3) . . . . ?
C18 C3 C4 N1 46.5(4) . . . . ?
C2 C3 C4 C5 48.6(5) . . . . ?
C18 C3 C4 C5 -134.9(4) . . . . ?
N2 N3 C5 C4 -0.1(3) . . . . ?
C12 N3 C5 C4 173.0(3) . . . . ?
N2 N3 C5 P1 164.0(2) . . . . ?
C12 N3 C5 P1 -22.9(5) . . . . ?
N1 C4 C5 N3 1.0(3) . . . . ?
C3 C4 C5 N3 -177.8(3) . . . . ?
N1 C4 C5 P1 -163.5(2) . . . . ?
C3 C4 C5 P1 17.7(5) . . . . ?
C6 P1 C5 N3 62.5(3) . . . . ?
C9 P1 C5 N3 -49.9(3) . . . . ?
Cu1 P1 C5 N3 -170.1(2) . . . . ?
C6 P1 C5 C4 -136.6(3) . . . . ?
C9 P1 C5 C4 110.9(3) . . . . ?
Cu1 P1 C5 C4 -9.3(3) . . . . ?
C5 P1 C6 C7 61.1(3) . . . . ?
C9 P1 C6 C7 167.9(2) . . . . ?
Cu1 P1 C6 C7 -62.0(3) . . . . ?
C5 P1 C6 C8 -177.6(3) . . . . ?
C9 P1 C6 C8 -70.9(3) . . . . ?
Cu1 P1 C6 C8 59.3(3) . . . . ?
C5 P1 C9 C11 -50.8(3) . . . . ?
C6 P1 C9 C11 -159.9(2) . . . . ?
Cu1 P1 C9 C11 67.7(2) . . . . ?
C5 P1 C9 C10 -171.9(3) . . . . ?
C6 P1 C9 C10 79.0(3) . . . . ?
Cu1 P1 C9 C10 -53.4(3) . . . . ?
N2 N3 C12 C13 97.2(4) . . . . ?
C5 N3 C12 C13 -75.5(4) . . . . ?
N2 N3 C12 C17 -78.1(4) . . . . ?
C5 N3 C12 C17 109.2(4) . . . . ?
C17 C12 C13 C14 -0.6(5) . . . . ?
N3 C12 C13 C14 -175.9(3) . . . . ?
C12 C13 C14 C15 0.9(6) . . . . ?
C13 C14 C15 C16 -1.1(6) . . . . ?
C14 C15 C16 C17 0.9(6) . . . . ?
C13 C12 C17 C16 0.4(5) . . . . ?
N3 C12 C17 C16 175.6(3) . . . . ?
C15 C16 C17 C12 -0.5(6) . . . . ?
C2 C3 C18 C19 -0.2(5) . . . . ?
C4 C3 C18 C19 -176.7(3) . . . . ?
C3 C18 C19 C20 1.0(5) . . . . ?
C2 C1 C20 C19 0.3(4) . . . . ?
C2 C1 C20 C21 -175.4(3) . . . . ?
C18 C19 C20 C1 -1.1(5) . . . . ?
C18 C19 C20 C21 174.7(3) . . . . ?
N5 N4 C21 C22 0.8(4) . . . . ?
N5 N4 C21 C20 179.0(3) . . . . ?
C1 C20 C21 N4 125.6(3) . . . . ?
C19 C20 C21 N4 -50.2(4) . . . . ?
C1 C20 C21 C22 -56.7(5) . . . . ?
C19 C20 C21 C22 127.6(4) . . . . ?
N5 N6 C22 C21 0.1(3) . . . . ?
C29 N6 C22 C21 178.8(3) . . . . ?
N5 N6 C22 P2 -168.3(2) . . . . ?
C29 N6 C22 P2 10.4(5) . . . . ?
N4 C21 C22 N6 -0.5(3) . . . . ?
C20 C21 C22 N6 -178.4(3) . . . . ?
N4 C21 C22 P2 168.4(2) . . . . ?
C20 C21 C22 P2 -9.5(5) . . . . ?
C23 P2 C22 N6 -64.6(3) . . . . ?
C26 P2 C22 N6 47.0(3) . . . . ?
Cu2 P2 C22 N6 170.4(3) . . . . ?
C23 P2 C22 C21 129.3(3) . . . . ?
C26 P2 C22 C21 -119.0(3) . . . . ?
Cu2 P2 C22 C21 4.4(3) . . . . ?
C22 P2 C23 C24 -176.0(3) . . . . ?
C26 P2 C23 C24 77.5(3) . . . . ?
Cu2 P2 C23 C24 -53.9(3) . . . . ?
C22 P2 C23 C25 -55.7(3) . . . . ?
C26 P2 C23 C25 -162.3(3) . . . . ?
Cu2 P2 C23 C25 66.3(3) . . . . ?
C22 P2 C26 C27 179.5(3) . . . . ?
C23 P2 C26 C27 -70.2(4) . . . . ?
Cu2 P2 C26 C27 60.5(4) . . . . ?
C22 P2 C26 C28 58.1(3) . . . . ?
C23 P2 C26 C28 168.4(3) . . . . ?
Cu2 P2 C26 C28 -61.0(3) . . . . ?
N5 N6 C29 C34 -106.4(4) . . . . ?
C22 N6 C29 C34 74.9(5) . . . . ?
N5 N6 C29 C30 67.2(4) . . . . ?
C22 N6 C29 C30 -111.5(4) . . . . ?
C34 C29 C30 C31 -1.2(6) . . . . ?
N6 C29 C30 C31 -174.8(3) . . . . ?
C29 C30 C31 C32 0.2(6) . . . . ?
C30 C31 C32 C33 0.5(7) . . . . ?
C31 C32 C33 C34 -0.3(7) . . . . ?
C30 C29 C34 C33 1.5(5) . . . . ?
N6 C29 C34 C33 174.9(3) . . . . ?
C32 C33 C34 C29 -0.7(6) . . . . ?
